data_7217672
loop_
_publ_author_name
'Huang, Hong-Li'
'Qi, Feng-Ming'
'Yuan, Ji-Cheng'
'Zhao, Cai-Gui'
'Yang, Jing-Wei'
'Fang, Fu-Hu'
'Wu, Quan-xiang'
'Gao, Kun'
'Yuan, Cheng-Shan'

_publ_section_title
;
 Labdane-Type Diterpenoids from Croton laevigatus
;
_journal_name_full 'RSC Advances'
_journal_paper_doi 10.1039/C4RA04863F
_journal_year 2014
_chemical_absolute_configuration ad
_chemical_formula_moiety 'C22 H36 O5'
_chemical_formula_sum 'C22 H36 O5'
_chemical_formula_weight 380.51
_chemical_melting_point 475.7
_chemical_name_common 'crotonlaevin G'
_chemical_name_systematic
;
 ?
;
_chemical_optical_rotation '[\a]^26^~D~=+4.69 (c 0.64, in CHCl3)'
_space_group_crystal_system monoclinic
_space_group_IT_number 5
_space_group_name_Hall 'I 2y'
_space_group_name_H-M_alt 'I 1 2 1'
_symmetry_space_group_name_Hall 'I 2y'
_symmetry_space_group_name_H-M 'I 1 2 1'
_atom_sites_solution_hydrogens constr
_atom_sites_solution_primary direct
_atom_sites_solution_secondary difmap
_audit_creation_date 2014-07-07
_audit_creation_method
;
Olex2 1.2
(compiled 2014.06.27 svn.r2953 for OlexSys, GUI svn.r4855)
;
_cell_angle_alpha 90
_cell_angle_beta 112.7227(19)
_cell_angle_gamma 90
_cell_formula_units_Z 8
_cell_length_a 20.3298(3)
_cell_length_b 9.17075(12)
_cell_length_c 24.6190(4)
_cell_measurement_reflns_used 11542
_cell_measurement_temperature 294.4(2)
_cell_measurement_theta_max 72.5003
_cell_measurement_theta_min 3.5871
_cell_volume 4233.71(12)
_computing_cell_refinement
;
CrysAlisPro, Agilent Technologies,
Version 1.171.36.20 (release 27-06-2012 CrysAlis171 .NET)
(compiled Jul 11 2012,15:38:31)
;
_computing_data_collection
;
CrysAlisPro, Agilent Technologies,
Version 1.171.36.20 (release 27-06-2012 CrysAlis171 .NET)
(compiled Jul 11 2012,15:38:31)
;
_computing_data_reduction
;
CrysAlisPro, Agilent Technologies,
Version 1.171.36.20 (release 27-06-2012 CrysAlis171 .NET)
(compiled Jul 11 2012,15:38:31)
;
_computing_molecular_graphics 'Olex2 (Dolomanov et al., 2009)'
_computing_publication_material 'Olex2 (Dolomanov et al., 2009)'
_computing_structure_refinement 'ShelXL (Sheldrick, 2008)'
_diffrn_ambient_temperature 294.4(2)
_diffrn_detector_area_resol_mean 16.0733
_diffrn_measured_fraction_theta_full 0.996
_diffrn_measured_fraction_theta_max 0.997
_diffrn_measurement_details
;
  1 omega  -28.00   10.00   1.0000    1.0000
omega____ theta____ kappa____ phi______ frames
    -        0.0000   38.0000   30.0000 38

  2 omega  -82.00  -34.00   1.0000    1.0000
omega____ theta____ kappa____ phi______ frames
    -        0.0000  178.0000  -90.0000 48

  3 omega   18.00   63.00   1.0000    1.0000
omega____ theta____ kappa____ phi______ frames
    -        0.0000   38.0000   30.0000 45

  4 omega  -23.00    6.00   1.0000    1.0000
omega____ theta____ kappa____ phi______ frames
    -        0.0000   57.0000 -180.0000 29

  5 omega -118.00  -79.00   1.0000    1.0400
omega____ theta____ kappa____ phi______ frames
    -      -58.0000  -99.0000 -120.0000 39

  6 omega  -43.00  -11.00   1.0000    1.0400
omega____ theta____ kappa____ phi______ frames
    -      -58.0000   38.0000  120.0000 32

  7 omega -132.00 -107.00   1.0000    1.0400
omega____ theta____ kappa____ phi______ frames
    -      -58.0000  -99.0000   90.0000 25

  8 omega -100.00  -74.00   1.0000    1.0400
omega____ theta____ kappa____ phi______ frames
    -      -58.0000 -125.0000  120.0000 26

  9 omega   43.00  135.00   1.0000    1.0400
omega____ theta____ kappa____ phi______ frames
    -       58.0000 -160.0000 -171.0000 92

 10 omega   27.00  122.00   1.0000    1.0400
omega____ theta____ kappa____ phi______ frames
    -       58.0000   77.0000  -90.0000 95

 11 omega -102.00  -60.00   1.0000    1.0400
omega____ theta____ kappa____ phi______ frames
    -      -64.5000  178.0000  -60.0000 42

 12 omega   43.00   68.00   1.0000    1.0400
omega____ theta____ kappa____ phi______ frames
    -      116.0000  -38.0000 -180.0000 25

 13 omega   41.00   80.00   1.0000    1.0400
omega____ theta____ kappa____ phi______ frames
    -      116.0000  -25.0000    0.0000 39

 14 omega   41.00   75.00   1.0000    1.0400
omega____ theta____ kappa____ phi______ frames
    -      116.0000  -25.0000  -90.0000 34

 15 omega  143.00  177.00   1.0000    1.0400
omega____ theta____ kappa____ phi______ frames
    -      116.0000  111.0000 -120.0000 34

 16 omega   41.00   93.00   1.0000    1.0400
omega____ theta____ kappa____ phi______ frames
    -      116.0000  -25.0000  120.0000 52

 17 omega  100.00  126.00   1.0000    1.0400
omega____ theta____ kappa____ phi______ frames
    -      116.0000  111.0000 -120.0000 26

 18 omega   42.00  109.00   1.0000    1.0400
omega____ theta____ kappa____ phi______ frames
    -      116.0000  -94.0000  -63.6629 67

 19 omega   66.00   92.00   1.0000    1.0400
omega____ theta____ kappa____ phi______ frames
    -      116.0000  -63.0000  -30.0000 26

 20 omega   51.00   76.00   1.0000    1.0400
omega____ theta____ kappa____ phi______ frames
    -      116.0000  -50.0000 -180.0000 25

 21 omega   89.00  115.00   1.0000    1.0400
omega____ theta____ kappa____ phi______ frames
    -      116.0000 -111.0000   90.0000 26

 22 omega   95.00  178.00   1.0000    1.0400
omega____ theta____ kappa____ phi______ frames
    -      116.0000   38.0000   60.0000 83

 23 omega  127.00  153.00   1.0000    1.0400
omega____ theta____ kappa____ phi______ frames
    -      116.0000  -11.0000  132.0000 26

 24 omega   73.00  115.00   1.0000    1.0400
omega____ theta____ kappa____ phi______ frames
    -      116.0000  160.0000   38.0000 42

 25 omega  138.00  164.00   1.0000    1.0400
omega____ theta____ kappa____ phi______ frames
    -      116.0000  160.0000   38.0000 26

 26 omega   92.00  161.00   1.0000    1.0400
omega____ theta____ kappa____ phi______ frames
    -      116.0000   50.0000   30.0000 69

 27 omega   47.00   85.00   1.0000    1.0400
omega____ theta____ kappa____ phi______ frames
    -      116.0000  -25.0000   30.0000 38

 28 omega   46.00  111.00   1.0000    1.0400
omega____ theta____ kappa____ phi______ frames
    -      116.0000  -63.0000   30.0000 65

 29 omega   54.00   85.00   1.0000    1.0400
omega____ theta____ kappa____ phi______ frames
    -      116.0000  -38.0000   30.0000 31

 30 omega   82.00  115.00   1.0000    1.0400
omega____ theta____ kappa____ phi______ frames
    -      116.0000 -111.0000  -60.0000 33

 31 omega   46.00   91.00   1.0000    1.0400
omega____ theta____ kappa____ phi______ frames
    -      116.0000  -38.0000  -90.0000 45

 32 omega  123.00  154.00   1.0000    1.0400
omega____ theta____ kappa____ phi______ frames
    -      116.0000  -91.0000   90.0000 31

 33 omega   89.00  148.00   1.0000    1.0400
omega____ theta____ kappa____ phi______ frames
    -      116.0000  -77.0000   60.0000 59

 34 omega  108.00  134.00   1.0000    1.0400
omega____ theta____ kappa____ phi______ frames
    -      116.0000  178.0000    0.0000 26

 35 omega   63.00   88.00   1.0000    1.0400
omega____ theta____ kappa____ phi______ frames
    -      116.0000  -38.0000   60.0000 25

 36 omega  122.00  148.00   1.0000    1.0400
omega____ theta____ kappa____ phi______ frames
    -      116.0000   63.0000   90.0000 26

 37 omega   63.00   88.00   1.0000    1.0400
omega____ theta____ kappa____ phi______ frames
    -      116.0000 -118.0000  113.0000 25

 38 omega   49.00   75.00   1.0000    1.0400
omega____ theta____ kappa____ phi______ frames
    -      116.0000  -50.0000 -150.0000 26

 39 omega   78.00  114.00   1.0000    1.0400
omega____ theta____ kappa____ phi______ frames
    -      116.0000 -111.0000 -150.0000 36

 40 omega   70.00   95.00   1.0000    1.0400
omega____ theta____ kappa____ phi______ frames
    -      116.0000 -111.0000   60.0000 25

 41 omega   87.00  112.00   1.0000    1.0400
omega____ theta____ kappa____ phi______ frames
    -      116.0000 -111.0000  120.0000 25

 42 omega  116.00  141.00   1.0000    1.0400
omega____ theta____ kappa____ phi______ frames
    -      116.0000  178.0000  -90.0000 25

 43 omega   89.00  114.00   1.0000    1.0400
omega____ theta____ kappa____ phi______ frames
    -      116.0000 -106.0000 -178.8480 25

 44 omega   48.00   80.00   1.0000    1.0400
omega____ theta____ kappa____ phi______ frames
    -      116.0000  -77.0000  -90.0000 32

 45 omega   97.00  123.00   1.0000    1.0400
omega____ theta____ kappa____ phi______ frames
    -      116.0000  -77.0000  -90.0000 26

 46 omega   47.00   74.00   1.0000    1.0400
omega____ theta____ kappa____ phi______ frames
    -      116.0000 -106.0000 -178.8480 27

 47 omega  -34.00   -7.00   1.0000    1.0000
omega____ theta____ kappa____ phi______ frames
    -        0.0000   97.0000  164.0000 27

 48 omega   43.00   68.00   1.0000    1.0400
omega____ theta____ kappa____ phi______ frames
    -      116.0000  -38.0000 -120.0000 25

 49 omega   43.00   77.00   1.0000    1.0400
omega____ theta____ kappa____ phi______ frames
    -      116.0000  -38.0000  120.0000 34

 50 omega  110.00  136.00   1.0000    1.0400
omega____ theta____ kappa____ phi______ frames
    -      116.0000   12.0000   90.0000 26

 51 omega -106.00  -80.00   1.0000    1.0400
omega____ theta____ kappa____ phi______ frames
    -      -58.0000  -99.0000 -180.0000 26

 52 omega -120.00  -79.00   1.0000    1.0400
omega____ theta____ kappa____ phi______ frames
    -      -58.0000  -99.0000   30.0000 41

 53 omega -101.00  -75.00   1.0000    1.0400
omega____ theta____ kappa____ phi______ frames
    -      -58.0000 -125.0000 -150.0000 26

 54 omega   92.00  151.00   1.0000    1.0400
omega____ theta____ kappa____ phi______ frames
    -      116.0000   38.0000   90.0000 59

 55 omega   74.00  125.00   1.0000    1.0400
omega____ theta____ kappa____ phi______ frames
    -      116.0000  178.0000  -30.0000 51

 56 omega   60.00   86.00   1.0000    1.0400
omega____ theta____ kappa____ phi______ frames
    -      116.0000  -38.0000  120.0000 26

 57 omega   56.00   96.00   1.0000    1.0400
omega____ theta____ kappa____ phi______ frames
    -      116.0000  -50.0000   60.0000 40

 58 omega   65.00   97.00   1.0000    1.0400
omega____ theta____ kappa____ phi______ frames
    -      116.0000  -77.0000  120.0000 32

 59 omega   91.00  117.00   1.0000    1.0400
omega____ theta____ kappa____ phi______ frames
    -      116.0000   63.0000   90.0000 26

 60 omega   72.00   98.00   1.0000    1.0400
omega____ theta____ kappa____ phi______ frames
    -      116.0000   25.0000 -150.0000 26

 61 omega  101.00  127.00   1.0000    1.0400
omega____ theta____ kappa____ phi______ frames
    -      116.0000   25.0000 -150.0000 26

 62 omega   61.00  104.00   1.0000    1.0400
omega____ theta____ kappa____ phi______ frames
    -      116.0000  -12.0000 -120.0000 43

 63 omega  -31.00   73.00   1.0000    1.0000
omega____ theta____ kappa____ phi______ frames
    -        0.0000   38.0000 -120.0000 104

 64 omega  -71.00   24.00   1.0000    1.0000
omega____ theta____ kappa____ phi______ frames
    -        0.0000  -57.0000  120.0000 95

 65 omega  -82.00  -34.00   1.0000    1.0000
omega____ theta____ kappa____ phi______ frames
    -        0.0000  178.0000 -180.0000 48

 66 omega  -71.00   24.00   1.0000    1.0000
omega____ theta____ kappa____ phi______ frames
    -        0.0000  -57.0000   30.0000 95

 67 omega -130.00  -25.00   1.0000    1.0400
omega____ theta____ kappa____ phi______ frames
    -      -58.0000  -77.0000  150.0000 105
;
_diffrn_measurement_device_type 'SuperNova, Dual, Cu at zero, Eos'
_diffrn_measurement_method '\w scans'
_diffrn_orient_matrix_UB_11 -0.0266159000
_diffrn_orient_matrix_UB_12 0.1527482000
_diffrn_orient_matrix_UB_13 0.0078850000
_diffrn_orient_matrix_UB_21 0.0724336000
_diffrn_orient_matrix_UB_22 0.0656336000
_diffrn_orient_matrix_UB_23 0.0064920000
_diffrn_orient_matrix_UB_31 -0.0282641000
_diffrn_orient_matrix_UB_32 0.0242705000
_diffrn_orient_matrix_UB_33 -0.0670481000
_diffrn_radiation_monochromator mirror
_diffrn_radiation_type CuK\a
_diffrn_radiation_wavelength 1.54184
_diffrn_reflns_av_R_equivalents 0.0274
_diffrn_reflns_av_unetI/netI 0.0257
_diffrn_reflns_Laue_measured_fraction_full 0.996
_diffrn_reflns_Laue_measured_fraction_max 0.997
_diffrn_reflns_limit_h_max 24
_diffrn_reflns_limit_h_min -24
_diffrn_reflns_limit_k_max 10
_diffrn_reflns_limit_k_min -11
_diffrn_reflns_limit_l_max 24
_diffrn_reflns_limit_l_min -30
_diffrn_reflns_number 20139
_diffrn_reflns_point_group_measured_fraction_full 0.932
_diffrn_reflns_point_group_measured_fraction_max 0.930
_diffrn_reflns_theta_full 67.684
_diffrn_reflns_theta_max 70.076
_diffrn_reflns_theta_min 3.590
_diffrn_source 'SuperNova (Cu) X-ray Source'
_exptl_absorpt_coefficient_mu 0.665
_exptl_absorpt_correction_T_max 1.00000
_exptl_absorpt_correction_T_min 0.71920
_exptl_absorpt_correction_type multi-scan
_exptl_absorpt_process_details
;
CrysAlisPro, Agilent Technologies,
Version 1.171.36.20 (release 27-06-2012 CrysAlis171 .NET)
(compiled Jul 11 2012,15:38:31)
Empirical absorption correction using spherical harmonics,
 implemented in SCALE3 ABSPACK scaling algorithm.
;
_exptl_crystal_colour 'clear light colourless'
_exptl_crystal_density_diffrn 1.194
_exptl_crystal_description block
_exptl_crystal_F_000 1664
_exptl_crystal_size_max 0.2
_exptl_crystal_size_mid 0.08
_exptl_crystal_size_min 0.06
_refine_diff_density_max 0.475
_refine_diff_density_min -0.296
_refine_diff_density_rms 0.034
_refine_ls_abs_structure_details
;
 Flack x determined using 3043 quotients [(I+)-(I-)]/[(I+)+(I-)]
 (Parsons and Flack (2004), Acta Cryst. A60, s61).
;
_refine_ls_abs_structure_Flack 0.03(6)
_refine_ls_extinction_method none
_refine_ls_goodness_of_fit_ref 1.051
_refine_ls_hydrogen_treatment mixed
_refine_ls_matrix_type full
_refine_ls_number_parameters 503
_refine_ls_number_reflns 7487
_refine_ls_number_restraints 5
_refine_ls_restrained_S_all 1.060
_refine_ls_R_factor_all 0.0422
_refine_ls_R_factor_gt 0.0411
_refine_ls_shift/su_max 0.001
_refine_ls_shift/su_mean 0.000
_refine_ls_structure_factor_coef Fsqd
_refine_ls_weighting_details
;
 w=1/[\s^2^(Fo^2^)+(0.0743P)^2^+0.9847P]
 where P=(Fo^2^+2Fc^2^)/3
;
_refine_ls_weighting_scheme calc
_refine_ls_wR_factor_gt 0.1160
_refine_ls_wR_factor_ref 0.1181
_reflns_Friedel_coverage 0.750
_reflns_Friedel_fraction_full 0.858
_reflns_Friedel_fraction_max 0.855
_reflns_number_gt 7275
_reflns_number_total 7487
_reflns_threshold_expression 'I > 2\s(I)'
_cod_data_source_file c4ra04863f2.cif
_cod_data_source_block compound_7
_cod_original_cell_volume 4233.70(12)
_cod_database_code 7217672
_shelxl_version_number 2013-2
_shelx_space_group_comment
;
The symmetry employed for this shelxl refinement is uniquely defined
by the following loop, which should always be used as a source of
symmetry information in preference to the above space-group names.
They are only intended as comments.
;
_reflns_odcompleteness_completeness 96.63
_reflns_odcompleteness_iscentric 1
_reflns_odcompleteness_theta 74.33
_olex2_refinement_description
;
1. Fixed Uiso
 At 1.2 times of:
  All C(H) groups, All C(H,H) groups
 At 1.5 times of:
  All C(H,H,H) groups, All O(H,H) groups
2. Restrained distances
 H2BA-O2B
 0.86 with sigma of 0.02
 H2BB-O2B
 0.86 with sigma of 0.02
 H12B-H2BA
 2.2 with sigma of 0.02
 H12-H2B
 2.2 with sigma of 0.03
3. Others
 Fixed Sof: H2A(0.5) H2B(0.5) H5A(0.5) H5B(0.5) H2BA(0.5) H2BB(0.5) H5BB(0.5)
 H5BC(0.5)
4.a Riding coordinates:
 O2(H2A,H2B), O5(H5A,H5B), O5B(H5BB,H5BC)
4.b Ternary CH refined with riding coordinates:
 C5(H5), C9(H9), C12(H12), C5B(H5BA), C9B(H9B), C12B(H12B)
4.c Secondary CH2 refined with riding coordinates:
 C1(H1A,H1B), C2(H2C,H2D), C3(H3A,H3B), C6(H6A,H6B), C7(H7A,H7B), C11(H11A,
 H11B), C17(H17A,H17B), C18(H18A,H18B), C1B(H1BA,H1BB), C2B(H2BC,H2BD),
 C3B(H3BA,H3BB), C6B(H6BA,H6BB), C7B(H7BA,H7BB), C11B(H11C,H11D), C17B(H17C,
 H17D), C18B(H18C,H18D)
4.d Aromatic/amide H refined with riding coordinates:
 C14(H14), C14B(H14B)
4.e X=CH2 refined with riding coordinates:
 C15(H15A,H15B), C15B(H15C,H15D)
4.f Idealised Me refined as rotating group:
 C16(H16A,H16B,H16C), C19(H19A,H19B,H19C), C20(H20A,H20B,H20C), C22(H22A,H22B,
 H22C), C16B(H16D,H16E,H16F), C19B(H19D,H19E,H19F), C20B(H20D,H20E,H20F),
 C22B(H22D,H22E,H22F)
;
_olex2_submission_special_instructions 'No special instructions were received'

loop_
_space_group_symop_operation_xyz
'x, y, z'
'-x, y, -z'
'x+1/2, y+1/2, z+1/2'
'-x+1/2, y+1/2, -z+1/2'

loop_
_atom_site_label
_atom_site_type_symbol
_atom_site_fract_x
_atom_site_fract_y
_atom_site_fract_z
_atom_site_U_iso_or_equiv
_atom_site_adp_type
_atom_site_occupancy
_atom_site_site_symmetry_order
_atom_site_calc_flag
_atom_site_refinement_flags_posn
_atom_site_refinement_flags_occupancy
_atom_site_disorder_assembly
_atom_site_disorder_group
O1 O 0.46983(9) -0.0692(2) 0.34954(8) 0.0399(4) Uani 1 1 d . . . .
O2 O 0.50773(11) -0.2955(2) 0.44751(8) 0.0503(5) Uani 1 1 d . . . .
H2A H 0.4997 -0.2798 0.4795 0.075 Uiso 0.5 1 d R P A 1
H2B H 0.5177 -0.3828 0.4485 0.075 Uiso 0.5 1 d DR P A 2
O3 O 0.36775(13) 0.0483(3) 0.24969(9) 0.0605(6) Uani 1 1 d . . . .
O4 O 0.2912(2) 0.2315(5) 0.22616(18) 0.1226(16) Uani 1 1 d . . . .
O5 O 0.45014(11) 0.4156(2) 0.52730(11) 0.0597(6) Uani 1 1 d . . . .
H5A H 0.4678 0.4972 0.5360 0.090 Uiso 0.5 1 d R P B 1
H5B H 0.4738 0.4172 0.5070 0.090 Uiso 0.5 1 d R P B 2
C1 C 0.34909(15) -0.0396(3) 0.48784(12) 0.0425(5) Uani 1 1 d . . . .
H1A H 0.3282 -0.1363 0.4806 0.051 Uiso 1 1 calc R . . .
H1B H 0.3987 -0.0495 0.5142 0.051 Uiso 1 1 calc R . . .
C2 C 0.31024(17) 0.0530(3) 0.51806(14) 0.0512(7) Uani 1 1 d . . . .
H2C H 0.2597 0.0554 0.4936 0.061 Uiso 1 1 calc R . . .
H2D H 0.3160 0.0086 0.5554 0.061 Uiso 1 1 calc R . . .
C3 C 0.33903(14) 0.2078(3) 0.52871(13) 0.0468(6) Uani 1 1 d . . . .
H3A H 0.3879 0.2055 0.5572 0.056 Uiso 1 1 calc R . . .
H3B H 0.3113 0.2643 0.5456 0.056 Uiso 1 1 calc R . . .
C4 C 0.33698(13) 0.2845(3) 0.47222(12) 0.0411(5) Uani 1 1 d . . . .
C5 C 0.37489(11) 0.1854(2) 0.44202(10) 0.0324(4) Uani 1 1 d . . . .
H5 H 0.4235 0.1743 0.4715 0.039 Uiso 1 1 calc R . . .
C6 C 0.38438(14) 0.2532(3) 0.38844(12) 0.0427(5) Uani 1 1 d . . . .
H6A H 0.3384 0.2586 0.3558 0.051 Uiso 1 1 calc R . . .
H6B H 0.4026 0.3517 0.3980 0.051 Uiso 1 1 calc R . . .
C7 C 0.43564(14) 0.1638(3) 0.37000(12) 0.0428(5) Uani 1 1 d . . . .
H7A H 0.4400 0.2089 0.3359 0.051 Uiso 1 1 calc R . . .
H7B H 0.4824 0.1640 0.4017 0.051 Uiso 1 1 calc R . . .
C8 C 0.41039(12) 0.0067(3) 0.35515(10) 0.0349(5) Uani 1 1 d . . . .
C9 C 0.39771(11) -0.0589(2) 0.40812(9) 0.0298(4) Uani 1 1 d . . . .
H9 H 0.4440 -0.0518 0.4411 0.036 Uiso 1 1 calc R . . .
C10 C 0.34536(11) 0.0262(2) 0.42895(10) 0.0322(4) Uani 1 1 d . . . .
C11 C 0.38396(13) -0.2225(2) 0.39856(11) 0.0357(5) Uani 1 1 d . . . .
H11A H 0.3758 -0.2639 0.4317 0.043 Uiso 1 1 calc R . . .
H11B H 0.3416 -0.2388 0.3633 0.043 Uiso 1 1 calc R . . .
C12 C 0.44754(13) -0.2972(3) 0.39233(10) 0.0367(5) Uani 1 1 d . . . .
H12 H 0.4347 -0.3991 0.3812 0.044 Uiso 1 1 calc DR . . .
C13 C 0.46791(13) -0.2262(3) 0.34462(11) 0.0391(5) Uani 1 1 d . . . .
C14 C 0.41967(16) -0.2754(4) 0.28329(11) 0.0519(7) Uani 1 1 d . . . .
H14 H 0.4121 -0.2078 0.2533 0.062 Uiso 1 1 calc R . . .
C15 C 0.3873(2) -0.4014(5) 0.26721(17) 0.0834(12) Uani 1 1 d . . . .
H15A H 0.3927 -0.4735 0.2952 0.100 Uiso 1 1 calc R . . .
H15B H 0.3588 -0.4185 0.2278 0.100 Uiso 1 1 calc R . . .
C16 C 0.54413(15) -0.2647(4) 0.35257(14) 0.0545(7) Uani 1 1 d . . . .
H16A H 0.5545 -0.2231 0.3210 0.082 Uiso 1 1 calc GR . . .
H16B H 0.5491 -0.3688 0.3523 0.082 Uiso 1 1 calc GR . . .
H16C H 0.5768 -0.2265 0.3894 0.082 Uiso 1 1 calc GR . . .
C17 C 0.34520(14) 0.0016(3) 0.29625(11) 0.0454(6) Uani 1 1 d . . . .
H17A H 0.3263 -0.0967 0.2886 0.055 Uiso 1 1 calc R . . .
H17B H 0.3081 0.0658 0.2979 0.055 Uiso 1 1 calc R . . .
C18 C 0.37689(15) 0.4302(3) 0.49057(15) 0.0513(7) Uani 1 1 d . . . .
H18A H 0.3730 0.4831 0.4553 0.062 Uiso 1 1 calc R . . .
H18B H 0.3537 0.4880 0.5111 0.062 Uiso 1 1 calc R . . .
C19 C 0.26032(14) 0.3284(4) 0.43303(17) 0.0598(8) Uani 1 1 d . . . .
H19A H 0.2594 0.3670 0.3965 0.090 Uiso 1 1 calc GR . . .
H19B H 0.2438 0.4011 0.4528 0.090 Uiso 1 1 calc GR . . .
H19C H 0.2299 0.2443 0.4253 0.090 Uiso 1 1 calc GR . . .
C20 C 0.26760(12) 0.0148(3) 0.38330(13) 0.0456(6) Uani 1 1 d . . . .
H20A H 0.2584 0.0924 0.3551 0.068 Uiso 1 1 calc GR . . .
H20B H 0.2353 0.0223 0.4031 0.068 Uiso 1 1 calc GR . . .
H20C H 0.2609 -0.0773 0.3634 0.068 Uiso 1 1 calc GR . . .
C21 C 0.33594(19) 0.1599(4) 0.21732(14) 0.0624(8) Uani 1 1 d . . . .
C22 C 0.3674(3) 0.1993(5) 0.17364(18) 0.0849(13) Uani 1 1 d . . . .
H22A H 0.4083 0.1392 0.1798 0.127 Uiso 1 1 calc GR . . .
H22B H 0.3815 0.2999 0.1785 0.127 Uiso 1 1 calc GR . . .
H22C H 0.3325 0.1843 0.1345 0.127 Uiso 1 1 calc GR . . .
O1B O 0.19227(8) 0.47497(18) 0.55904(7) 0.0353(3) Uani 1 1 d . . . .
O2B O 0.07087(9) 0.6928(2) 0.50676(8) 0.0450(4) Uani 1 1 d D . . .
H2BA H 0.057(3) 0.775(4) 0.4875(14) 0.053(18) Uiso 0.5 1 d D P C 2
H2BB H 0.035(2) 0.689(9) 0.517(3) 0.06(2) Uiso 0.5 1 d D P D 2
O3B O 0.29743(10) 0.3601(3) 0.65996(9) 0.0568(5) Uani 1 1 d . . . .
O4B O 0.3226(3) 0.2295(7) 0.7391(2) 0.174(3) Uani 1 1 d . . . .
C1B C -0.01597(13) 0.4337(3) 0.61303(12) 0.0394(5) Uani 1 1 d . . . .
H1BA H -0.0128 0.5313 0.6290 0.047 Uiso 1 1 calc R . . .
H1BB H -0.0381 0.4411 0.5705 0.047 Uiso 1 1 calc R . . .
C2B C -0.06306(14) 0.3408(3) 0.63471(13) 0.0459(6) Uani 1 1 d . . . .
H2BC H -0.0437 0.3413 0.6774 0.055 Uiso 1 1 calc R . . .
H2BD H -0.1105 0.3827 0.6209 0.055 Uiso 1 1 calc R . . .
C3B C -0.06783(14) 0.1842(3) 0.61287(13) 0.0451(6) Uani 1 1 d . . . .
H3BA H -0.0938 0.1833 0.5705 0.054 Uiso 1 1 calc R . . .
H3BB H -0.0950 0.1273 0.6302 0.054 Uiso 1 1 calc R . . .
C4B C 0.00498(14) 0.1109(3) 0.62746(11) 0.0391(5) Uani 1 1 d . . . .
C5B C 0.05196(12) 0.2119(2) 0.60641(9) 0.0327(4) Uani 1 1 d . . . .
H5BA H 0.0253 0.2219 0.5639 0.039 Uiso 1 1 calc R . . .
C6B C 0.12442(14) 0.1475(3) 0.61247(12) 0.0403(5) Uani 1 1 d . . . .
H6BA H 0.1555 0.1425 0.6538 0.048 Uiso 1 1 calc R . . .
H6BB H 0.1174 0.0491 0.5969 0.048 Uiso 1 1 calc R . . .
C7B C 0.16019(13) 0.2398(3) 0.57954(12) 0.0391(5) Uani 1 1 d . . . .
H7BA H 0.2059 0.1971 0.5850 0.047 Uiso 1 1 calc R . . .
H7BB H 0.1307 0.2386 0.5378 0.047 Uiso 1 1 calc R . . .
C8B C 0.17140(12) 0.3973(2) 0.60116(10) 0.0325(4) Uani 1 1 d . . . .
C9B C 0.09897(11) 0.4585(2) 0.59729(9) 0.0285(4) Uani 1 1 d . . . .
H9B H 0.0677 0.4496 0.5556 0.034 Uiso 1 1 calc R . . .
C10B C 0.06007(12) 0.3715(2) 0.63063(9) 0.0312(4) Uani 1 1 d . . . .
C11B C 0.10509(13) 0.6230(2) 0.60906(10) 0.0340(5) Uani 1 1 d . . . .
H11C H 0.0595 0.6611 0.6067 0.041 Uiso 1 1 calc R . . .
H11D H 0.1401 0.6417 0.6484 0.041 Uiso 1 1 calc R . . .
C12B C 0.12740(12) 0.6991(2) 0.56388(10) 0.0343(5) Uani 1 1 d . . . .
H12B H 0.1369 0.8018 0.5752 0.041 Uiso 1 1 calc DR . . .
C13B C 0.19560(12) 0.6323(3) 0.56128(11) 0.0351(5) Uani 1 1 d . . . .
C14B C 0.26227(13) 0.6852(3) 0.61131(13) 0.0478(6) Uani 1 1 d . . . .
H14B H 0.3018 0.6243 0.6212 0.057 Uiso 1 1 calc R . . .
C15B C 0.27192(19) 0.8044(5) 0.64246(18) 0.0730(10) Uani 1 1 d . . . .
H15C H 0.2346 0.8703 0.6349 0.088 Uiso 1 1 calc R . . .
H15D H 0.3161 0.8235 0.6722 0.088 Uiso 1 1 calc R . . .
C16B C 0.20309(15) 0.6746(3) 0.50378(12) 0.0469(6) Uani 1 1 d . . . .
H16D H 0.2489 0.6442 0.5053 0.070 Uiso 1 1 calc GR . . .
H16E H 0.1987 0.7784 0.4987 0.070 Uiso 1 1 calc GR . . .
H16F H 0.1663 0.6276 0.4713 0.070 Uiso 1 1 calc GR . . .
C17B C 0.23065(13) 0.4056(3) 0.66299(11) 0.0430(5) Uani 1 1 d . . . .
H17C H 0.2349 0.5047 0.6777 0.052 Uiso 1 1 calc R . . .
H17D H 0.2191 0.3426 0.6897 0.052 Uiso 1 1 calc R . . .
C18B C -0.00890(17) -0.0350(3) 0.59378(14) 0.0505(6) Uani 1 1 d . . . .
H18C H 0.0363 -0.0844 0.6028 0.061 Uiso 1 1 calc R . . .
H18D H -0.0381 -0.0961 0.6077 0.061 Uiso 1 1 calc R . . .
C19B C 0.03903(19) 0.0659(4) 0.69274(13) 0.0562(7) Uani 1 1 d . . . .
H19D H 0.0870 0.0334 0.7019 0.084 Uiso 1 1 calc GR . . .
H19E H 0.0118 -0.0117 0.7000 0.084 Uiso 1 1 calc GR . . .
H19F H 0.0395 0.1481 0.7171 0.084 Uiso 1 1 calc GR . . .
C20B C 0.09929(15) 0.3857(3) 0.69809(10) 0.0432(5) Uani 1 1 d . . . .
H20D H 0.1343 0.3097 0.7123 0.065 Uiso 1 1 calc GR . . .
H20E H 0.0655 0.3773 0.7165 0.065 Uiso 1 1 calc GR . . .
H20F H 0.1225 0.4789 0.7074 0.065 Uiso 1 1 calc GR . . .
C21B C 0.33753(18) 0.2699(5) 0.70079(15) 0.0675(9) Uani 1 1 d . . . .
C22B C 0.4054(2) 0.2333(7) 0.69360(19) 0.0928(16) Uani 1 1 d . . . .
H22D H 0.4012 0.1387 0.6759 0.139 Uiso 1 1 calc GR . . .
H22E H 0.4441 0.2329 0.7315 0.139 Uiso 1 1 calc GR . . .
H22F H 0.4144 0.3048 0.6688 0.139 Uiso 1 1 calc GR . . .
O5B O -0.04321(13) -0.0201(2) 0.53189(10) 0.0619(6) Uani 1 1 d . . . .
H5BB H -0.0133 -0.0133 0.5173 0.093 Uiso 0.5 1 d R P E 1
H5BC H -0.0583 -0.1069 0.5193 0.093 Uiso 0.5 1 d R P E 2

loop_
_atom_site_aniso_label
_atom_site_aniso_U_11
_atom_site_aniso_U_22
_atom_site_aniso_U_33
_atom_site_aniso_U_23
_atom_site_aniso_U_13
_atom_site_aniso_U_12
O1 0.0406(8) 0.0395(9) 0.0442(9) 0.0061(7) 0.0215(7) 0.0059(7)
O2 0.0606(11) 0.0477(11) 0.0356(8) 0.0088(8) 0.0110(8) 0.0207(9)
O3 0.0796(14) 0.0634(14) 0.0431(10) 0.0236(10) 0.0287(10) 0.0350(12)
O4 0.126(3) 0.136(3) 0.133(3) 0.089(3) 0.080(2) 0.086(3)
O5 0.0443(10) 0.0425(11) 0.0848(15) -0.0137(10) 0.0168(10) -0.0123(8)
C1 0.0532(14) 0.0315(12) 0.0520(14) 0.0002(11) 0.0304(12) -0.0026(10)
C2 0.0611(16) 0.0432(15) 0.0639(16) -0.0077(13) 0.0403(14) -0.0077(12)
C3 0.0463(13) 0.0442(14) 0.0565(14) -0.0163(12) 0.0270(11) -0.0056(11)
C4 0.0316(11) 0.0306(12) 0.0578(15) -0.0091(11) 0.0135(10) -0.0002(9)
C5 0.0271(9) 0.0234(10) 0.0431(11) -0.0015(9) 0.0098(8) -0.0002(8)
C6 0.0467(13) 0.0269(11) 0.0519(14) 0.0080(10) 0.0165(11) 0.0004(10)
C7 0.0468(13) 0.0338(13) 0.0517(13) 0.0101(11) 0.0233(11) -0.0028(10)
C8 0.0357(10) 0.0324(11) 0.0369(11) 0.0074(9) 0.0143(9) 0.0049(9)
C9 0.0309(9) 0.0238(10) 0.0334(10) 0.0021(8) 0.0112(8) 0.0004(8)
C10 0.0292(10) 0.0256(10) 0.0410(11) -0.0035(9) 0.0129(9) -0.0018(8)
C11 0.0434(12) 0.0254(11) 0.0403(11) 0.0005(9) 0.0184(10) -0.0002(9)
C12 0.0475(12) 0.0279(10) 0.0335(10) 0.0016(9) 0.0142(9) 0.0070(9)
C13 0.0413(12) 0.0415(13) 0.0356(12) 0.0012(10) 0.0160(10) 0.0091(10)
C14 0.0590(15) 0.0606(18) 0.0342(11) -0.0005(12) 0.0158(11) 0.0152(14)
C15 0.094(3) 0.087(3) 0.0491(18) -0.0223(18) 0.0049(18) -0.008(2)
C16 0.0478(14) 0.0617(19) 0.0575(15) -0.0018(14) 0.0242(12) 0.0143(13)
C17 0.0481(13) 0.0498(15) 0.0351(11) 0.0098(11) 0.0123(10) 0.0122(12)
C18 0.0472(14) 0.0290(12) 0.0740(18) -0.0118(12) 0.0193(13) -0.0002(11)
C19 0.0365(13) 0.0472(16) 0.085(2) -0.0150(15) 0.0115(13) 0.0107(12)
C20 0.0293(11) 0.0453(14) 0.0578(15) -0.0160(12) 0.0120(10) -0.0049(10)
C21 0.0699(19) 0.063(2) 0.0522(15) 0.0245(15) 0.0216(14) 0.0268(16)
C22 0.128(4) 0.076(3) 0.068(2) 0.033(2) 0.057(2) 0.043(3)
O1B 0.0380(8) 0.0303(8) 0.0410(8) 0.0035(7) 0.0189(7) 0.0050(6)
O2B 0.0365(8) 0.0418(10) 0.0481(9) 0.0119(8) 0.0069(7) 0.0047(7)
O3B 0.0363(9) 0.0740(15) 0.0559(11) 0.0235(11) 0.0133(8) 0.0172(9)
O4B 0.155(4) 0.255(7) 0.144(4) 0.147(4) 0.092(3) 0.141(4)
C1B 0.0397(12) 0.0298(11) 0.0537(14) -0.0008(10) 0.0235(11) 0.0013(9)
C2B 0.0465(13) 0.0388(13) 0.0631(16) -0.0068(12) 0.0329(12) -0.0030(11)
C3B 0.0466(13) 0.0381(13) 0.0575(14) -0.0042(12) 0.0277(11) -0.0086(11)
C4B 0.0514(14) 0.0269(11) 0.0432(12) -0.0001(9) 0.0227(11) -0.0025(10)
C5B 0.0412(11) 0.0250(10) 0.0334(10) -0.0004(8) 0.0160(9) 0.0011(9)
C6B 0.0489(13) 0.0242(11) 0.0515(13) 0.0049(9) 0.0234(11) 0.0069(10)
C7B 0.0445(12) 0.0279(12) 0.0505(13) 0.0007(10) 0.0245(10) 0.0087(10)
C8B 0.0342(10) 0.0275(11) 0.0364(10) 0.0050(9) 0.0141(9) 0.0055(8)
C9B 0.0309(10) 0.0235(10) 0.0304(9) 0.0006(8) 0.0109(8) 0.0025(8)
C10B 0.0359(10) 0.0265(10) 0.0326(10) -0.0025(8) 0.0148(8) -0.0004(8)
C11B 0.0374(11) 0.0249(11) 0.0413(11) -0.0030(9) 0.0170(9) 0.0012(8)
C12B 0.0354(11) 0.0232(10) 0.0429(11) -0.0002(9) 0.0135(9) -0.0007(9)
C13B 0.0355(11) 0.0285(11) 0.0422(12) 0.0027(9) 0.0159(10) -0.0003(9)
C14B 0.0326(11) 0.0488(15) 0.0574(15) 0.0045(13) 0.0123(11) -0.0051(11)
C15B 0.0503(17) 0.078(2) 0.074(2) -0.0239(19) 0.0055(15) -0.0157(17)
C16B 0.0543(14) 0.0399(14) 0.0546(14) 0.0085(12) 0.0298(12) 0.0019(12)
C17B 0.0348(11) 0.0484(14) 0.0411(12) 0.0099(11) 0.0095(9) 0.0082(10)
C18B 0.0675(17) 0.0275(12) 0.0638(17) -0.0071(12) 0.0335(14) -0.0089(11)
C19B 0.0744(19) 0.0492(16) 0.0499(15) 0.0126(13) 0.0294(14) -0.0029(14)
C20B 0.0536(14) 0.0447(14) 0.0331(11) -0.0044(10) 0.0188(10) -0.0077(11)
C21B 0.0586(17) 0.080(2) 0.0560(17) 0.0211(17) 0.0138(14) 0.0303(17)
C22B 0.0584(19) 0.130(4) 0.075(2) 0.008(3) 0.0098(17) 0.048(3)
O5B 0.0873(16) 0.0420(11) 0.0631(13) -0.0175(10) 0.0364(12) -0.0145(11)

loop_
_atom_type_symbol
_atom_type_description
_atom_type_scat_dispersion_real
_atom_type_scat_dispersion_imag
_atom_type_scat_source
C C 0.0181 0.0091 'International Tables Vol C Tables 4.2.6.8 and 6.1.1.4'
H H 0.0000 0.0000 'International Tables Vol C Tables 4.2.6.8 and 6.1.1.4'
O O 0.0492 0.0322 'International Tables Vol C Tables 4.2.6.8 and 6.1.1.4'

loop_
_geom_angle_atom_site_label_1
_geom_angle_atom_site_label_2
_geom_angle_atom_site_label_3
_geom_angle
C13 O1 C8 119.42(19)
C12 O2 H2A 117.8
C12 O2 H2B 97.3
C21 O3 C17 118.7(2)
C18 O5 H5A 109.0
C18 O5 H5B 109.3
H1A C1 H1B 107.8
C2 C1 H1A 109.0
C2 C1 H1B 109.0
C2 C1 C10 113.0(2)
C10 C1 H1A 109.0
C10 C1 H1B 109.0
C1 C2 H2C 109.4
C1 C2 H2D 109.4
H2C C2 H2D 108.0
C3 C2 C1 111.4(2)
C3 C2 H2C 109.4
C3 C2 H2D 109.4
C2 C3 H3A 108.9
C2 C3 H3B 108.9
C2 C3 C4 113.3(2)
H3A C3 H3B 107.7
C4 C3 H3A 108.9
C4 C3 H3B 108.9
C3 C4 C5 108.6(2)
C18 C4 C3 107.7(2)
C18 C4 C5 110.2(2)
C19 C4 C3 110.6(2)
C19 C4 C5 115.0(2)
C19 C4 C18 104.4(2)
C4 C5 H5 104.6
C4 C5 C10 114.99(18)
C6 C5 C4 115.1(2)
C6 C5 H5 104.6
C6 C5 C10 111.48(19)
C10 C5 H5 104.6
C5 C6 H6A 109.3
C5 C6 H6B 109.3
H6A C6 H6B 108.0
C7 C6 C5 111.4(2)
C7 C6 H6A 109.3
C7 C6 H6B 109.3
C6 C7 H7A 109.2
C6 C7 H7B 109.2
H7A C7 H7B 107.9
C8 C7 C6 111.9(2)
C8 C7 H7A 109.2
C8 C7 H7B 109.2
O1 C8 C7 105.13(19)
O1 C8 C9 108.11(17)
O1 C8 C17 110.0(2)
C7 C8 C9 108.40(19)
C7 C8 C17 109.9(2)
C17 C8 C9 114.78(19)
C8 C9 H9 104.7
C8 C9 C10 116.12(18)
C10 C9 H9 104.7
C11 C9 C8 109.43(19)
C11 C9 H9 104.7
C11 C9 C10 115.82(18)
C1 C10 C5 107.20(19)
C1 C10 C9 108.71(18)
C1 C10 C20 108.7(2)
C9 C10 C5 106.22(17)
C20 C10 C5 114.5(2)
C20 C10 C9 111.26(19)
C9 C11 H11A 109.6
C9 C11 H11B 109.6
H11A C11 H11B 108.1
C12 C11 C9 110.23(19)
C12 C11 H11A 109.6
C12 C11 H11B 109.6
O2 C12 C11 110.27(19)
O2 C12 H12 108.2
O2 C12 C13 109.7(2)
C11 C12 H12 108.2
C11 C12 C13 112.14(19)
C13 C12 H12 108.2
O1 C13 C12 111.46(19)
O1 C13 C14 111.5(2)
O1 C13 C16 103.1(2)
C14 C13 C12 112.0(2)
C14 C13 C16 107.0(2)
C16 C13 C12 111.4(2)
C13 C14 H14 115.9
C15 C14 C13 128.2(3)
C15 C14 H14 115.9
C14 C15 H15A 120.0
C14 C15 H15B 120.0
H15A C15 H15B 120.0
C13 C16 H16A 109.5
C13 C16 H16B 109.5
C13 C16 H16C 109.5
H16A C16 H16B 109.5
H16A C16 H16C 109.5
H16B C16 H16C 109.5
O3 C17 C8 108.3(2)
O3 C17 H17A 110.0
O3 C17 H17B 110.0
C8 C17 H17A 110.0
C8 C17 H17B 110.0
H17A C17 H17B 108.4
O5 C18 C4 114.2(2)
O5 C18 H18A 108.7
O5 C18 H18B 108.7
C4 C18 H18A 108.7
C4 C18 H18B 108.7
H18A C18 H18B 107.6
C4 C19 H19A 109.5
C4 C19 H19B 109.5
C4 C19 H19C 109.5
H19A C19 H19B 109.5
H19A C19 H19C 109.5
H19B C19 H19C 109.5
C10 C20 H20A 109.5
C10 C20 H20B 109.5
C10 C20 H20C 109.5
H20A C20 H20B 109.5
H20A C20 H20C 109.5
H20B C20 H20C 109.5
O3 C21 C22 112.4(3)
O4 C21 O3 123.1(3)
O4 C21 C22 124.0(3)
C21 C22 H22A 109.5
C21 C22 H22B 109.5
C21 C22 H22C 109.5
H22A C22 H22B 109.5
H22A C22 H22C 109.5
H22B C22 H22C 109.5
C13B O1B C8B 119.07(18)
H2BA O2B H2BB 94(6)
C12B O2B H2BA 118(2)
C12B O2B H2BB 99(5)
C21B O3B C17B 117.3(2)
H1BA C1B H1BB 107.8
C2B C1B H1BA 109.0
C2B C1B H1BB 109.0
C2B C1B C10B 113.0(2)
C10B C1B H1BA 109.0
C10B C1B H1BB 109.0
C1B C2B H2BC 109.3
C1B C2B H2BD 109.3
H2BC C2B H2BD 108.0
C3B C2B C1B 111.5(2)
C3B C2B H2BC 109.3
C3B C2B H2BD 109.3
C2B C3B H3BA 108.8
C2B C3B H3BB 108.8
C2B C3B C4B 113.9(2)
H3BA C3B H3BB 107.7
C4B C3B H3BA 108.8
C4B C3B H3BB 108.8
C3B C4B C5B 108.7(2)
C3B C4B C18B 107.1(2)
C3B C4B C19B 111.4(2)
C18B C4B C5B 110.2(2)
C19B C4B C5B 114.9(2)
C19B C4B C18B 104.1(2)
C4B C5B H5BA 104.7
C4B C5B C10B 114.69(18)
C6B C5B C4B 115.3(2)
C6B C5B H5BA 104.7
C6B C5B C10B 111.46(19)
C10B C5B H5BA 104.7
C5B C6B H6BA 109.3
C5B C6B H6BB 109.3
H6BA C6B H6BB 108.0
C7B C6B C5B 111.58(19)
C7B C6B H6BA 109.3
C7B C6B H6BB 109.3
C6B C7B H7BA 109.2
C6B C7B H7BB 109.2
H7BA C7B H7BB 107.9
C8B C7B C6B 112.03(19)
C8B C7B H7BA 109.2
C8B C7B H7BB 109.2
O1B C8B C7B 105.13(18)
O1B C8B C9B 108.21(17)
O1B C8B C17B 110.51(19)
C7B C8B C9B 108.20(18)
C7B C8B C17B 110.3(2)
C17B C8B C9B 114.04(18)
C8B C9B H9B 104.6
C8B C9B C10B 116.50(17)
C10B C9B H9B 104.6
C11B C9B C8B 109.91(18)
C11B C9B H9B 104.6
C11B C9B C10B 115.12(17)
C1B C10B C5B 106.98(18)
C1B C10B C9B 108.59(18)
C1B C10B C20B 108.38(19)
C9B C10B C5B 106.14(16)
C20B C10B C5B 115.04(19)
C20B C10B C9B 111.47(18)
C9B C11B H11C 109.7
C9B C11B H11D 109.7
H11C C11B H11D 108.2
C12B C11B C9B 109.77(18)
C12B C11B H11C 109.7
C12B C11B H11D 109.7
O2B C12B C11B 110.25(18)
O2B C12B H12B 108.2
O2B C12B C13B 109.70(19)
C11B C12B H12B 108.2
C11B C12B C13B 112.04(19)
C13B C12B H12B 108.2
O1B C13B C12B 111.67(18)
O1B C13B C14B 111.4(2)
O1B C13B C16B 103.75(19)
C14B C13B C12B 112.1(2)
C14B C13B C16B 107.0(2)
C16B C13B C12B 110.5(2)
C13B C14B H14B 115.5
C15B C14B C13B 129.0(3)
C15B C14B H14B 115.5
C14B C15B H15C 120.0
C14B C15B H15D 120.0
H15C C15B H15D 120.0
C13B C16B H16D 109.5
C13B C16B H16E 109.5
C13B C16B H16F 109.5
H16D C16B H16E 109.5
H16D C16B H16F 109.5
H16E C16B H16F 109.5
O3B C17B C8B 109.0(2)
O3B C17B H17C 109.9
O3B C17B H17D 109.9
C8B C17B H17C 109.9
C8B C17B H17D 109.9
H17C C17B H17D 108.3
C4B C18B H18C 108.8
C4B C18B H18D 108.8
H18C C18B H18D 107.6
O5B C18B C4B 114.0(2)
O5B C18B H18C 108.8
O5B C18B H18D 108.8
C4B C19B H19D 109.5
C4B C19B H19E 109.5
C4B C19B H19F 109.5
H19D C19B H19E 109.5
H19D C19B H19F 109.5
H19E C19B H19F 109.5
C10B C20B H20D 109.5
C10B C20B H20E 109.5
C10B C20B H20F 109.5
H20D C20B H20E 109.5
H20D C20B H20F 109.5
H20E C20B H20F 109.5
O3B C21B C22B 112.3(3)
O4B C21B O3B 123.0(3)
O4B C21B C22B 124.7(4)
C21B C22B H22D 109.5
C21B C22B H22E 109.5
C21B C22B H22F 109.5
H22D C22B H22E 109.5
H22D C22B H22F 109.5
H22E C22B H22F 109.5
C18B O5B H5BB 109.8
C18B O5B H5BC 104.8

loop_
_geom_bond_atom_site_label_1
_geom_bond_atom_site_label_2
_geom_bond_distance
O1 C8 1.447(3)
O1 C13 1.444(3)
O2 H2A 0.8750
O2 H2B 0.8242
O2 C12 1.435(3)
O3 C17 1.454(3)
O3 C21 1.305(4)
O4 C21 1.208(5)
O5 H5A 0.8215
O5 H5B 0.8158
O5 C18 1.419(4)
C1 H1A 0.9700
C1 H1B 0.9700
C1 C2 1.534(3)
C1 C10 1.545(3)
C2 H2C 0.9700
C2 H2D 0.9700
C2 C3 1.519(4)
C3 H3A 0.9700
C3 H3B 0.9700
C3 C4 1.545(4)
C4 C5 1.554(3)
C4 C18 1.538(3)
C4 C19 1.536(3)
C5 H5 0.9800
C5 C6 1.536(3)
C5 C10 1.564(3)
C6 H6A 0.9700
C6 H6B 0.9700
C6 C7 1.526(4)
C7 H7A 0.9700
C7 H7B 0.9700
C7 C8 1.526(3)
C8 C9 1.546(3)
C8 C17 1.542(3)
C9 H9 0.9800
C9 C10 1.558(3)
C9 C11 1.527(3)
C10 C20 1.549(3)
C11 H11A 0.9700
C11 H11B 0.9700
C11 C12 1.522(3)
C12 H12 0.9800
C12 C13 1.533(3)
C13 C14 1.517(3)
C13 C16 1.526(3)
C14 H14 0.9300
C14 C15 1.313(6)
C15 H15A 0.9300
C15 H15B 0.9300
C16 H16A 0.9600
C16 H16B 0.9600
C16 H16C 0.9600
C17 H17A 0.9700
C17 H17B 0.9700
C18 H18A 0.9700
C18 H18B 0.9700
C19 H19A 0.9600
C19 H19B 0.9600
C19 H19C 0.9600
C20 H20A 0.9600
C20 H20B 0.9600
C20 H20C 0.9600
C21 C22 1.492(5)
C22 H22A 0.9600
C22 H22B 0.9600
C22 H22C 0.9600
O1B C8B 1.450(3)
O1B C13B 1.444(3)
O2B H2BA 0.87(3)
O2B H2BB 0.85(3)
O2B C12B 1.433(3)
O3B C17B 1.450(3)
O3B C21B 1.314(4)
O4B C21B 1.158(5)
C1B H1BA 0.9700
C1B H1BB 0.9700
C1B C2B 1.524(3)
C1B C10B 1.545(3)
C2B H2BC 0.9700
C2B H2BD 0.9700
C2B C3B 1.523(4)
C3B H3BA 0.9700
C3B H3BB 0.9700
C3B C4B 1.537(4)
C4B C5B 1.556(3)
C4B C18B 1.541(3)
C4B C19B 1.540(4)
C5B H5BA 0.9800
C5B C6B 1.540(3)
C5B C10B 1.564(3)
C6B H6BA 0.9700
C6B H6BB 0.9700
C6B C7B 1.536(3)
C7B H7BA 0.9700
C7B H7BB 0.9700
C7B C8B 1.525(3)
C8B C9B 1.544(3)
C8B C17B 1.535(3)
C9B H9B 0.9800
C9B C10B 1.562(3)
C9B C11B 1.532(3)
C10B C20B 1.545(3)
C11B H11C 0.9700
C11B H11D 0.9700
C11B C12B 1.523(3)
C12B H12B 0.9800
C12B C13B 1.540(3)
C13B C14B 1.517(3)
C13B C16B 1.531(3)
C14B H14B 0.9300
C14B C15B 1.306(5)
C15B H15C 0.9300
C15B H15D 0.9300
C16B H16D 0.9600
C16B H16E 0.9600
C16B H16F 0.9600
C17B H17C 0.9700
C17B H17D 0.9700
C18B H18C 0.9700
C18B H18D 0.9700
C18B O5B 1.416(4)
C19B H19D 0.9600
C19B H19E 0.9600
C19B H19F 0.9600
C20B H20D 0.9600
C20B H20E 0.9600
C20B H20F 0.9600
C21B C22B 1.495(5)
C22B H22D 0.9600
C22B H22E 0.9600
C22B H22F 0.9600
O5B H5BB 0.8199
O5B H5BC 0.8666

loop_
_geom_torsion_atom_site_label_1
_geom_torsion_atom_site_label_2
_geom_torsion_atom_site_label_3
_geom_torsion_atom_site_label_4
_geom_torsion
O1 C8 C9 C10 169.02(18)
O1 C8 C9 C11 -57.6(2)
O1 C8 C17 O3 -50.2(3)
O1 C13 C14 C15 -156.4(4)
O2 C12 C13 O1 -76.9(2)
O2 C12 C13 C14 157.5(2)
O2 C12 C13 C16 37.7(3)
C1 C2 C3 C4 55.1(3)
C2 C1 C10 C5 55.0(3)
C2 C1 C10 C9 169.5(2)
C2 C1 C10 C20 -69.3(3)
C2 C3 C4 C5 -52.9(3)
C2 C3 C4 C18 -172.2(2)
C2 C3 C4 C19 74.3(3)
C3 C4 C5 C6 -173.9(2)
C3 C4 C5 C10 54.4(2)
C3 C4 C18 O5 62.7(3)
C4 C5 C6 C7 167.6(2)
C4 C5 C10 C1 -55.4(2)
C4 C5 C10 C9 -171.48(19)
C4 C5 C10 C20 65.3(3)
C5 C4 C18 O5 -55.5(3)
C5 C6 C7 C8 58.3(3)
C6 C5 C10 C1 171.25(19)
C6 C5 C10 C9 55.2(2)
C6 C5 C10 C20 -68.1(3)
C6 C7 C8 O1 -169.60(19)
C6 C7 C8 C9 -54.2(3)
C6 C7 C8 C17 72.0(3)
C7 C8 C9 C10 55.5(2)
C7 C8 C9 C11 -171.05(19)
C7 C8 C17 O3 65.1(3)
C8 O1 C13 C12 -49.1(3)
C8 O1 C13 C14 76.8(3)
C8 O1 C13 C16 -168.67(19)
C8 C9 C10 C1 -170.56(19)
C8 C9 C10 C5 -55.5(2)
C8 C9 C10 C20 69.8(3)
C8 C9 C11 C12 59.5(2)
C9 C8 C17 O3 -172.4(2)
C9 C11 C12 O2 69.0(3)
C9 C11 C12 C13 -53.5(3)
C10 C1 C2 C3 -56.8(3)
C10 C5 C6 C7 -59.1(3)
C10 C9 C11 C12 -166.96(18)
C11 C9 C10 C1 59.0(2)
C11 C9 C10 C5 174.06(19)
C11 C9 C10 C20 -60.7(3)
C11 C12 C13 O1 46.0(3)
C11 C12 C13 C14 -79.6(3)
C11 C12 C13 C16 160.5(2)
C12 C13 C14 C15 -30.8(4)
C13 O1 C8 C7 170.4(2)
C13 O1 C8 C9 54.7(3)
C13 O1 C8 C17 -71.3(3)
C16 C13 C14 C15 91.6(4)
C17 O3 C21 O4 4.2(6)
C17 O3 C21 C22 177.0(3)
C17 C8 C9 C10 -67.8(3)
C17 C8 C9 C11 65.6(3)
C18 C4 C5 C6 -56.2(3)
C18 C4 C5 C10 172.2(2)
C19 C4 C5 C6 61.5(3)
C19 C4 C5 C10 -70.1(3)
C19 C4 C18 O5 -179.6(3)
C21 O3 C17 C8 -122.2(3)
O1B C8B C9B C10B 169.24(17)
O1B C8B C9B C11B -57.5(2)
O1B C8B C17B O3B -51.8(3)
O1B C13B C14B C15B -149.5(3)
O2B C12B C13B O1B -76.1(2)
O2B C12B C13B C14B 158.1(2)
O2B C12B C13B C16B 38.8(3)
C1B C2B C3B C4B 53.9(3)
C2B C1B C10B C5B 56.1(3)
C2B C1B C10B C9B 170.2(2)
C2B C1B C10B C20B -68.5(3)
C2B C3B C4B C5B -51.6(3)
C2B C3B C4B C18B -170.7(2)
C2B C3B C4B C19B 76.0(3)
C3B C4B C5B C6B -174.4(2)
C3B C4B C5B C10B 54.1(3)
C3B C4B C18B O5B 59.5(3)
C4B C5B C6B C7B 168.4(2)
C4B C5B C10B C1B -56.1(2)
C4B C5B C10B C9B -171.89(18)
C4B C5B C10B C20B 64.4(3)
C5B C4B C18B O5B -58.6(3)
C5B C6B C7B C8B 57.8(3)
C6B C5B C10B C1B 170.68(19)
C6B C5B C10B C9B 54.9(2)
C6B C5B C10B C20B -68.9(2)
C6B C7B C8B O1B -169.35(19)
C6B C7B C8B C9B -53.9(2)
C6B C7B C8B C17B 71.5(3)
C7B C8B C9B C10B 55.8(2)
C7B C8B C9B C11B -170.93(18)
C7B C8B C17B O3B 64.1(3)
C8B O1B C13B C12B -49.2(3)
C8B O1B C13B C14B 76.9(3)
C8B O1B C13B C16B -168.26(18)
C8B C9B C10B C1B -170.53(19)
C8B C9B C10B C5B -55.8(2)
C8B C9B C10B C20B 70.1(2)
C8B C9B C11B C12B 59.5(2)
C9B C8B C17B O3B -173.9(2)
C9B C11B C12B O2B 68.9(2)
C9B C11B C12B C13B -53.6(3)
C10B C1B C2B C3B -56.5(3)
C10B C5B C6B C7B -58.6(3)
C10B C9B C11B C12B -166.58(18)
C11B C9B C10B C1B 58.6(2)
C11B C9B C10B C5B 173.33(18)
C11B C9B C10B C20B -60.7(2)
C11B C12B C13B O1B 46.7(3)
C11B C12B C13B C14B -79.1(3)
C11B C12B C13B C16B 161.6(2)
C12B C13B C14B C15B -23.6(4)
C13B O1B C8B C7B 169.85(19)
C13B O1B C8B C9B 54.4(3)
C13B O1B C8B C17B -71.1(2)
C16B C13B C14B C15B 97.8(4)
C17B O3B C21B O4B -2.1(7)
C17B O3B C21B C22B -178.9(3)
C17B C8B C9B C10B -67.4(3)
C17B C8B C9B C11B 65.9(2)
C18B C4B C5B C6B -57.3(3)
C18B C4B C5B C10B 171.3(2)
C19B C4B C5B C6B 60.0(3)
C19B C4B C5B C10B -71.5(3)
C19B C4B C18B O5B 177.6(2)
C21B O3B C17B C8B -135.1(3)
